data_4314160
loop_
_publ_author_name
'Wendy Hibbs'
'Petra J. van Koningsbruggen'
'Atta M. Arif'
'William W. Shum'
'Joel S. Miller'

_publ_section_title
;
 One- and Two-Step Spin-Crossover Behavior of [FeII(isoxazole)6]2+ and the
 Structure and Magnetic Properties of Triangular
 [FeIII3O(OAc)6(isoxazole)3][ClO4]
;
_journal_name_full 'Inorganic Chemistry'
_journal_page_first 5645
_journal_page_last 5653
_journal_paper_doi 10.1021/ic034226p
_journal_volume 42
_journal_year 2003
_chemical_formula_sum 'C18 H18 B2 F8 Fe N6 O6'
_chemical_formula_weight 643.85
_chemical_name_systematic
;
 ?
;
_space_group_IT_number 2
_symmetry_cell_setting triclinic
_symmetry_space_group_name_Hall '-P 1'
_symmetry_space_group_name_H-M 'P -1'
_atom_sites_solution_hydrogens geom
_atom_sites_solution_primary direct
_atom_sites_solution_secondary difmap
_audit_creation_method SHELXL-97
_cell_angle_alpha 117.8195(8)
_cell_angle_beta 90.5309(6)
_cell_angle_gamma 91.5231(6)
_cell_formula_units_Z 3
_cell_length_a 7.51430(10)
_cell_length_b 16.7481(2)
_cell_length_c 17.0901(2)
_cell_measurement_reflns_used 6721
_cell_measurement_temperature 130(1)
_cell_measurement_theta_max 27.485
_cell_measurement_theta_min 1.018
_cell_volume 1900.97(4)
_computing_cell_refinement DENZO-SMN
_computing_data_collection 'Nonius COLLECT'
_computing_data_reduction DENZO-SMN
_computing_molecular_graphics 'WinGX, Ortep3'
_computing_structure_refinement 'SHELXL-97 (Sheldrick, 1997)'
_computing_structure_solution SIR97
_diffrn_ambient_temperature 130(1)
_diffrn_measured_fraction_theta_full 0.978
_diffrn_measured_fraction_theta_max 0.978
_diffrn_measurement_device_type 'Nonius KappaCCD Diffractometer'
_diffrn_measurement_method 'Phi plus Omega scan'
_diffrn_radiation_monochromator graphite
_diffrn_radiation_source 'fine-focus sealed tube'
_diffrn_radiation_type MoK\a
_diffrn_radiation_wavelength 0.71073
_diffrn_reflns_av_R_equivalents 0.0154
_diffrn_reflns_av_sigmaI/netI 0.0367
_diffrn_reflns_limit_h_max 9
_diffrn_reflns_limit_h_min -9
_diffrn_reflns_limit_k_max 21
_diffrn_reflns_limit_k_min -21
_diffrn_reflns_limit_l_max 21
_diffrn_reflns_limit_l_min -22
_diffrn_reflns_number 13550
_diffrn_reflns_theta_full 27.47
_diffrn_reflns_theta_max 27.47
_diffrn_reflns_theta_min 3.60
_diffrn_standards_decay_% <2.0
_exptl_absorpt_coefficient_mu 0.702
_exptl_absorpt_correction_T_max 0.8441
_exptl_absorpt_correction_T_min 0.7913
_exptl_absorpt_correction_type multi-scan
_exptl_absorpt_process_details 'DENZO-SMN (Otwinowski & Minor, 1997)'
_exptl_crystal_colour purple
_exptl_crystal_density_diffrn 1.687
_exptl_crystal_density_method 'not measured'
_exptl_crystal_description prism
_exptl_crystal_F_000 972
_exptl_crystal_size_max 0.35
_exptl_crystal_size_mid 0.35
_exptl_crystal_size_min 0.25
_refine_diff_density_max 0.653
_refine_diff_density_min -0.732
_refine_diff_density_rms 0.052
_refine_ls_extinction_coef 0.0028(8)
_refine_ls_extinction_expression Fc^*^=kFc[1+0.001xFc^2^\l^3^/sin(2\q)]^-1/4^
_refine_ls_extinction_method SHELXL
_refine_ls_goodness_of_fit_ref 1.044
_refine_ls_hydrogen_treatment mixed
_refine_ls_matrix_type full
_refine_ls_number_parameters 693
_refine_ls_number_reflns 8523
_refine_ls_number_restraints 0
_refine_ls_restrained_S_all 1.044
_refine_ls_R_factor_all 0.0404
_refine_ls_R_factor_gt 0.0328
_refine_ls_shift/su_max 0.001
_refine_ls_shift/su_mean 0.000
_refine_ls_structure_factor_coef Fsqd
_refine_ls_weighting_details 'calc w=1/[\s^2^(Fo^2^)+(0.0135P)^2^+1.5315P] where P=(Fo^2^+2Fc^2^)/3'
_refine_ls_weighting_scheme calc
_refine_ls_wR_factor_gt 0.0734
_refine_ls_wR_factor_ref 0.0779
_reflns_number_gt 7444
_reflns_number_total 8523
_reflns_threshold_expression >2sigma(I)
_cod_data_source_file ic034226p_s1.cif
_cod_data_source_block '[FeII(oxazole)6][BF4]2_130K'
_cod_depositor_comments
;
The following automatic conversions were performed:

'_exptl_absorpt_correction_type' value 'Multi-scan' changed to
'multi-scan' according to the built-in table from CIF Core dictionary
named 'cif_core.dic' version 2.4.1 from 2010-06-29.

Automatic conversion script
Id: cif_fix_values 1646 2011-03-28 12:23:43Z adriana 
;
_cod_original_cell_volume 1900.96(4)
_cod_database_code 4314160

loop_
_symmetry_equiv_pos_as_xyz
'x, y, z'
'-x, -y, -z'

loop_
_atom_site_label
_atom_site_type_symbol
_atom_site_fract_x
_atom_site_fract_y
_atom_site_fract_z
_atom_site_U_iso_or_equiv
_atom_site_adp_type
_atom_site_occupancy
_atom_site_symmetry_multiplicity
_atom_site_calc_flag
_atom_site_refinement_flags
_atom_site_disorder_assembly
_atom_site_disorder_group
Fe1 Fe 0.0000 0.0000 0.0000 0.01724(9) Uani 1 2 d S . .
Fe2 Fe 0.44211(3) 0.667797(14) 0.340829(14) 0.01551(7) Uani 1 1 d . . .
F1 F 0.22128(18) 0.41302(8) 0.39800(8) 0.0425(3) Uani 1 1 d . . .
F2 F 0.28940(17) 0.26941(8) 0.36474(8) 0.0407(3) Uani 1 1 d . . .
F3 F 0.09086(16) 0.29616(9) 0.27912(8) 0.0426(3) Uani 1 1 d . . .
F4 F 0.38277(15) 0.32941(8) 0.27653(8) 0.0386(3) Uani 1 1 d . . .
F5 F 0.15981(17) 0.59408(8) 0.02490(8) 0.0390(3) Uani 1 1 d . . .
F6 F 0.27501(19) 0.63322(9) -0.07560(8) 0.0492(3) Uani 1 1 d . . .
F7 F 0.36780(19) 0.70870(12) 0.06740(9) 0.0637(5) Uani 1 1 d . . .
F8 F 0.0901(2) 0.72374(11) 0.02815(14) 0.0757(5) Uani 1 1 d . . .
F9 F 0.34834(17) -0.07451(8) 0.65322(8) 0.0394(3) Uani 1 1 d . A .
F10 F 0.2118(6) 0.0565(3) 0.73473(18) 0.0726(14) Uani 0.588(5) 1 d P A 2
F11 F 0.4199(4) 0.04641(19) 0.6394(2) 0.0662(11) Uani 0.588(5) 1 d P A 2
F12 F 0.1572(10) -0.0222(6) 0.5861(5) 0.068(2) Uani 0.588(5) 1 d P A 2
F10' F 0.0804(5) -0.0187(3) 0.6861(3) 0.0714(17) Uani 0.412(5) 1 d P A 2
F11' F 0.3086(7) 0.0773(2) 0.7109(3) 0.0618(18) Uani 0.412(5) 1 d P A 2
F12' F 0.2064(17) -0.0141(9) 0.5758(7) 0.085(4) Uani 0.412(5) 1 d P A 2
O1 O 0.19884(19) 0.07522(8) 0.17843(8) 0.0303(3) Uani 1 1 d . . .
O2 O 0.19662(18) -0.17626(8) -0.09609(8) 0.0281(3) Uani 1 1 d . . .
O3 O 0.21586(19) 0.10393(9) -0.07521(8) 0.0312(3) Uani 1 1 d . . .
O4 O 0.12705(16) 0.63716(9) 0.42203(8) 0.0296(3) Uani 1 1 d . . .
O5 O 0.5628(2) 0.55268(10) 0.41479(9) 0.0370(3) Uani 1 1 d . . .
O6 O 0.58353(19) 0.58449(9) 0.16386(9) 0.0331(3) Uani 1 1 d . . .
O7 O 0.18499(16) 0.81058(8) 0.39866(8) 0.0248(3) Uani 1 1 d . . .
O8 O 0.75954(17) 0.75188(9) 0.45276(9) 0.0319(3) Uani 1 1 d . . .
O9 O 0.20212(17) 0.57518(8) 0.18853(8) 0.0271(3) Uani 1 1 d . . .
N1 N 0.16516(19) -0.00632(9) 0.10178(9) 0.0232(3) Uani 1 1 d . . .
N2 N 0.1604(2) -0.09805(10) -0.10313(10) 0.0235(3) Uani 1 1 d . . .
N3 N 0.1656(2) 0.11097(10) 0.00626(9) 0.0233(3) Uani 1 1 d . . .
N4 N 0.29953(17) 0.67541(9) 0.44023(9) 0.0180(3) Uani 1 1 d . . .
N5 N 0.59653(18) 0.57715(9) 0.34904(9) 0.0196(3) Uani 1 1 d . . .
N6 N 0.58922(18) 0.66373(9) 0.24423(9) 0.0201(3) Uani 1 1 d . . .
N7 N 0.28812(18) 0.75452(9) 0.32711(9) 0.0186(3) Uani 1 1 d . . .
N8 N 0.59359(18) 0.77019(9) 0.42814(9) 0.0193(3) Uani 1 1 d . . .
N9 N 0.28942(18) 0.56647(9) 0.25627(9) 0.0185(3) Uani 1 1 d . . .
C1 C 0.2453(3) -0.06762(13) 0.11416(13) 0.0299(4) Uani 1 1 d . . .
C2 C 0.3353(3) -0.03014(14) 0.19688(13) 0.0302(4) Uani 1 1 d . . .
C3 C 0.3017(3) 0.05754(14) 0.23329(12) 0.0299(4) Uani 1 1 d . . .
C4 C 0.2453(3) -0.10516(13) -0.17211(12) 0.0278(4) Uani 1 1 d . . .
C5 C 0.3409(2) -0.18509(13) -0.21179(12) 0.0283(4) Uani 1 1 d . . .
C6 C 0.3051(2) -0.22589(13) -0.16248(12) 0.0283(4) Uani 1 1 d . . .
C7 C 0.2379(3) 0.18671(12) 0.06660(13) 0.0285(4) Uani 1 1 d . . .
C8 C 0.3388(3) 0.23127(13) 0.02869(14) 0.0299(4) Uani 1 1 d . . .
C9 C 0.3200(3) 0.17746(13) -0.05813(14) 0.0305(4) Uani 1 1 d . . .
C10 C 0.3238(2) 0.71061(13) 0.52583(12) 0.0262(4) Uani 1 1 d . . .
C11 C 0.1725(2) 0.69687(13) 0.56683(12) 0.0265(4) Uani 1 1 d . . .
C12 C 0.0573(3) 0.65138(14) 0.49993(13) 0.0311(4) Uani 1 1 d . . .
C13 C 0.7255(3) 0.52673(15) 0.30393(16) 0.0385(5) Uani 1 1 d . . .
C14 C 0.7813(3) 0.46884(13) 0.33737(14) 0.0301(4) Uani 1 1 d . . .
C15 C 0.6768(3) 0.48763(14) 0.40461(14) 0.0352(4) Uani 1 1 d . . .
C16 C 0.7056(2) 0.71831(13) 0.23517(13) 0.0279(4) Uani 1 1 d . . .
C17 C 0.7805(3) 0.67765(15) 0.15069(14) 0.0338(4) Uani 1 1 d . . .
C18 C 0.7002(3) 0.59643(16) 0.11011(14) 0.0374(5) Uani 1 1 d . . .
C19 C 0.2528(2) 0.77442(12) 0.26331(12) 0.0237(3) Uani 1 1 d . . .
C20 C 0.1275(2) 0.84315(12) 0.28959(13) 0.0276(4) Uani 1 1 d . . .
C21 C 0.0922(2) 0.86265(12) 0.37277(13) 0.0275(4) Uani 1 1 d . . .
C22 C 0.5735(3) 0.85666(12) 0.47760(13) 0.0294(4) Uani 1 1 d . . .
C23 C 0.7210(3) 0.89798(13) 0.53538(12) 0.0287(4) Uani 1 1 d . . .
C24 C 0.8287(3) 0.83095(13) 0.51747(13) 0.0324(4) Uani 1 1 d . . .
C25 C 0.2462(2) 0.48617(12) 0.24574(12) 0.0256(4) Uani 1 1 d . . .
C26 C 0.1309(2) 0.43916(12) 0.17171(13) 0.0276(4) Uani 1 1 d . . .
C27 C 0.1092(3) 0.49682(12) 0.13932(12) 0.0282(4) Uani 1 1 d . . .
B1 B 0.2464(3) 0.32678(13) 0.32979(13) 0.0236(4) Uani 1 1 d . . .
B2 B 0.2261(3) 0.66450(14) 0.01117(13) 0.0257(4) Uani 1 1 d . . .
B3 B 0.2641(3) -0.00249(15) 0.65459(14) 0.0341(5) Uani 1 1 d . . .
H1 H 0.234(3) -0.1287(17) 0.0692(16) 0.043(6) Uiso 1 1 d . . .
H2 H 0.404(3) -0.0593(17) 0.2218(16) 0.048(7) Uiso 1 1 d . . .
H3 H 0.331(3) 0.1080(17) 0.2883(17) 0.045(7) Uiso 1 1 d . . .
H4 H 0.238(3) -0.0608(16) -0.1881(15) 0.038(6) Uiso 1 1 d . . .
H5 H 0.412(3) -0.2041(15) -0.2614(15) 0.036(6) Uiso 1 1 d . . .
H6 H 0.336(3) -0.2795(16) -0.1637(15) 0.039(6) Uiso 1 1 d . . .
H7 H 0.217(3) 0.2033(15) 0.1246(16) 0.037(6) Uiso 1 1 d . . .
H8 H 0.400(3) 0.2878(18) 0.0589(17) 0.049(7) Uiso 1 1 d . . .
H9 H 0.355(3) 0.1783(16) -0.1091(17) 0.048(7) Uiso 1 1 d . . .
H10 H 0.431(3) 0.7371(16) 0.5501(16) 0.044(6) Uiso 1 1 d . . .
H11 H 0.153(3) 0.7149(16) 0.6253(16) 0.041(6) Uiso 1 1 d . . .
H12 H -0.058(4) 0.6286(17) 0.4971(17) 0.050(7) Uiso 1 1 d . . .
H13 H 0.774(4) 0.5330(19) 0.258(2) 0.067(9) Uiso 1 1 d . . .
H14 H 0.869(3) 0.4288(17) 0.3172(16) 0.047(7) Uiso 1 1 d . . .
H15 H 0.666(4) 0.4660(18) 0.4462(18) 0.060(8) Uiso 1 1 d . . .
H16 H 0.724(3) 0.7779(17) 0.2823(16) 0.045(7) Uiso 1 1 d . . .
H17 H 0.864(3) 0.7011(17) 0.1264(16) 0.048(7) Uiso 1 1 d . . .
H18 H 0.706(4) 0.5474(18) 0.0510(18) 0.055(7) Uiso 1 1 d . . .
H19 H 0.309(3) 0.7444(14) 0.2099(14) 0.028(5) Uiso 1 1 d . . .
H20 H 0.081(3) 0.8701(16) 0.2560(16) 0.043(6) Uiso 1 1 d . . .
H21 H 0.018(3) 0.9035(16) 0.4150(16) 0.041(6) Uiso 1 1 d . . .
H22 H 0.470(3) 0.8834(16) 0.4714(15) 0.040(6) Uiso 1 1 d . . .
H23 H 0.732(3) 0.9587(16) 0.5771(15) 0.039(6) Uiso 1 1 d . . .
H24 H 0.941(3) 0.8273(16) 0.5373(16) 0.045(7) Uiso 1 1 d . . .
H25 H 0.292(3) 0.4682(15) 0.2853(15) 0.038(6) Uiso 1 1 d . . .
H26 H 0.082(3) 0.3826(17) 0.1492(16) 0.042(6) Uiso 1 1 d . . .
H27 H 0.044(3) 0.4954(15) 0.0931(16) 0.040(6) Uiso 1 1 d . . .

loop_
_atom_site_aniso_label
_atom_site_aniso_U_11
_atom_site_aniso_U_22
_atom_site_aniso_U_33
_atom_site_aniso_U_23
_atom_site_aniso_U_13
_atom_site_aniso_U_12
Fe1 0.01901(17) 0.01740(16) 0.01600(16) 0.00836(13) 0.00044(12) 0.00124(12)
Fe2 0.01519(12) 0.01549(12) 0.01676(12) 0.00829(9) 0.00026(8) 0.00061(8)
F1 0.0620(8) 0.0264(6) 0.0333(6) 0.0089(5) 0.0134(6) 0.0047(5)
F2 0.0515(7) 0.0372(6) 0.0455(7) 0.0295(6) -0.0021(6) 0.0036(5)
F3 0.0292(6) 0.0585(8) 0.0386(7) 0.0218(6) -0.0037(5) -0.0006(5)
F4 0.0329(6) 0.0385(6) 0.0524(7) 0.0272(6) 0.0207(5) 0.0117(5)
F5 0.0565(8) 0.0305(6) 0.0343(6) 0.0195(5) -0.0012(5) -0.0096(5)
F6 0.0629(9) 0.0585(8) 0.0243(6) 0.0188(6) -0.0009(6) -0.0195(7)
F7 0.0502(8) 0.1029(12) 0.0323(7) 0.0296(8) -0.0136(6) -0.0456(8)
F8 0.0640(10) 0.0576(10) 0.1285(16) 0.0609(11) 0.0371(10) 0.0255(8)
F9 0.0462(7) 0.0335(6) 0.0418(7) 0.0200(5) -0.0025(5) 0.0136(5)
F10 0.097(3) 0.081(3) 0.0270(12) 0.0112(15) 0.0128(15) 0.057(3)
F11 0.0555(17) 0.0627(18) 0.104(3) 0.0592(19) -0.0017(16) -0.0094(13)
F12 0.076(3) 0.0351(18) 0.070(5) 0.008(3) -0.059(3) 0.0012(18)
F10' 0.038(2) 0.079(3) 0.121(4) 0.065(3) 0.029(2) 0.022(2)
F11' 0.085(4) 0.0208(16) 0.062(4) 0.0050(18) -0.042(3) -0.0022(19)
F12' 0.170(10) 0.062(6) 0.026(3) 0.019(3) -0.008(4) 0.056(6)
O1 0.0439(8) 0.0212(6) 0.0218(6) 0.0068(5) -0.0091(6) -0.0005(5)
O2 0.0374(7) 0.0238(6) 0.0261(6) 0.0137(5) 0.0055(5) 0.0089(5)
O3 0.0431(8) 0.0280(7) 0.0233(6) 0.0129(6) 0.0064(6) -0.0050(6)
O4 0.0200(6) 0.0421(8) 0.0229(6) 0.0125(6) 0.0005(5) -0.0098(5)
O5 0.0507(9) 0.0407(8) 0.0341(7) 0.0281(7) 0.0160(6) 0.0252(7)
O6 0.0412(8) 0.0248(6) 0.0253(6) 0.0049(5) 0.0130(6) 0.0016(6)
O7 0.0256(6) 0.0245(6) 0.0250(6) 0.0116(5) 0.0069(5) 0.0097(5)
O8 0.0224(6) 0.0274(7) 0.0376(7) 0.0083(6) -0.0104(5) 0.0018(5)
O9 0.0337(7) 0.0254(6) 0.0243(6) 0.0139(5) -0.0119(5) -0.0067(5)
N1 0.0269(8) 0.0209(7) 0.0197(7) 0.0080(6) -0.0032(6) -0.0003(6)
N2 0.0269(7) 0.0218(7) 0.0237(7) 0.0119(6) 0.0020(6) 0.0055(6)
N3 0.0269(7) 0.0245(7) 0.0199(7) 0.0115(6) 0.0027(6) -0.0006(6)
N4 0.0136(6) 0.0198(6) 0.0225(7) 0.0115(6) -0.0017(5) -0.0012(5)
N5 0.0197(7) 0.0197(7) 0.0215(7) 0.0116(6) -0.0007(5) -0.0005(5)
N6 0.0207(7) 0.0185(7) 0.0205(7) 0.0085(6) 0.0013(5) 0.0028(5)
N7 0.0179(7) 0.0173(6) 0.0187(6) 0.0068(5) 0.0015(5) 0.0012(5)
N8 0.0158(6) 0.0225(7) 0.0211(7) 0.0115(6) -0.0005(5) 0.0004(5)
N9 0.0192(7) 0.0203(7) 0.0182(6) 0.0108(6) -0.0011(5) 0.0017(5)
C1 0.0365(10) 0.0255(9) 0.0273(9) 0.0119(8) -0.0044(8) 0.0035(8)
C2 0.0303(10) 0.0366(10) 0.0293(9) 0.0201(9) -0.0054(8) 0.0011(8)
C3 0.0339(10) 0.0351(10) 0.0220(9) 0.0149(8) -0.0077(7) -0.0065(8)
C4 0.0307(10) 0.0282(9) 0.0254(9) 0.0130(8) 0.0050(7) 0.0035(7)
C5 0.0246(9) 0.0300(9) 0.0235(9) 0.0065(8) 0.0028(7) 0.0031(7)
C6 0.0283(9) 0.0232(9) 0.0267(9) 0.0057(8) -0.0009(7) 0.0076(7)
C7 0.0314(10) 0.0267(9) 0.0266(9) 0.0121(8) -0.0019(7) -0.0035(7)
C8 0.0263(9) 0.0258(9) 0.0390(10) 0.0164(8) -0.0008(8) -0.0037(7)
C9 0.0309(10) 0.0290(9) 0.0377(10) 0.0206(9) 0.0081(8) 0.0014(8)
C10 0.0228(9) 0.0346(10) 0.0213(8) 0.0134(8) -0.0011(7) -0.0038(7)
C11 0.0277(9) 0.0329(9) 0.0234(9) 0.0167(8) 0.0045(7) 0.0022(7)
C12 0.0251(9) 0.0405(11) 0.0279(9) 0.0163(9) 0.0060(7) -0.0046(8)
C13 0.0342(11) 0.0469(12) 0.0496(13) 0.0341(11) 0.0190(9) 0.0203(9)
C14 0.0240(9) 0.0276(9) 0.0408(11) 0.0176(9) -0.0002(8) 0.0071(7)
C15 0.0451(12) 0.0323(10) 0.0372(11) 0.0228(9) 0.0041(9) 0.0162(9)
C16 0.0252(9) 0.0323(10) 0.0296(9) 0.0175(8) 0.0029(7) -0.0028(7)
C17 0.0265(10) 0.0478(12) 0.0368(11) 0.0275(10) 0.0092(8) 0.0051(8)
C18 0.0386(11) 0.0449(12) 0.0286(10) 0.0163(10) 0.0154(9) 0.0106(9)
C19 0.0258(9) 0.0242(8) 0.0250(9) 0.0146(7) -0.0003(7) 0.0014(7)
C20 0.0241(9) 0.0257(9) 0.0394(10) 0.0207(8) -0.0034(7) 0.0008(7)
C21 0.0223(9) 0.0228(8) 0.0390(10) 0.0155(8) 0.0032(8) 0.0066(7)
C22 0.0271(9) 0.0211(8) 0.0347(10) 0.0088(8) -0.0068(8) -0.0009(7)
C23 0.0315(10) 0.0243(9) 0.0265(9) 0.0092(8) -0.0031(7) -0.0065(7)
C24 0.0270(10) 0.0314(10) 0.0328(10) 0.0107(8) -0.0104(8) -0.0060(8)
C25 0.0277(9) 0.0206(8) 0.0299(9) 0.0133(7) -0.0055(7) -0.0035(7)
C26 0.0250(9) 0.0213(9) 0.0310(9) 0.0079(8) -0.0015(7) -0.0035(7)
C27 0.0272(9) 0.0272(9) 0.0239(9) 0.0072(8) -0.0062(7) -0.0050(7)
B1 0.0253(10) 0.0224(9) 0.0249(9) 0.0124(8) 0.0040(8) 0.0040(7)
B2 0.0281(10) 0.0249(10) 0.0230(9) 0.0108(8) -0.0022(8) -0.0069(8)
B3 0.0480(13) 0.0275(11) 0.0242(10) 0.0094(9) -0.0052(9) 0.0138(10)

loop_
_atom_type_symbol
_atom_type_description
_atom_type_scat_dispersion_real
_atom_type_scat_dispersion_imag
_atom_type_scat_source
C C 0.0033 0.0016 'International Tables Vol C Tables 4.2.6.8 and 6.1.1.4'
H H 0.0000 0.0000 'International Tables Vol C Tables 4.2.6.8 and 6.1.1.4'
B B 0.0013 0.0007 'International Tables Vol C Tables 4.2.6.8 and 6.1.1.4'
N N 0.0061 0.0033 'International Tables Vol C Tables 4.2.6.8 and 6.1.1.4'
O O 0.0106 0.0060 'International Tables Vol C Tables 4.2.6.8 and 6.1.1.4'
F F 0.0171 0.0103 'International Tables Vol C Tables 4.2.6.8 and 6.1.1.4'
Fe Fe 0.3463 0.8444 'International Tables Vol C Tables 4.2.6.8 and 6.1.1.4'

loop_
_geom_angle_atom_site_label_1
_geom_angle_atom_site_label_2
_geom_angle_atom_site_label_3
_geom_angle
_geom_angle_site_symmetry_1
_geom_angle_site_symmetry_3
_geom_angle_publ_flag
N2 Fe1 N2 180.00(10) . 2 ?
N2 Fe1 N3 88.59(5) . 2 ?
N2 Fe1 N3 91.41(5) 2 2 ?
N2 Fe1 N3 91.41(5) . . ?
N2 Fe1 N3 88.59(5) 2 . ?
N3 Fe1 N3 180.00(7) 2 . ?
N2 Fe1 N1 91.11(5) . . ?
N2 Fe1 N1 88.89(5) 2 . ?
N3 Fe1 N1 89.41(5) 2 . ?
N3 Fe1 N1 90.59(5) . . ?
N2 Fe1 N1 88.89(5) . 2 ?
N2 Fe1 N1 91.11(5) 2 2 ?
N3 Fe1 N1 90.59(5) 2 2 ?
N3 Fe1 N1 89.41(5) . 2 ?
N1 Fe1 N1 180.00(7) . 2 ?
N9 Fe2 N6 91.12(6) . . ?
N9 Fe2 N4 90.76(6) . . ?
N6 Fe2 N4 178.12(6) . . ?
N9 Fe2 N7 90.45(5) . . ?
N6 Fe2 N7 89.11(6) . . ?
N4 Fe2 N7 90.73(5) . . ?
N9 Fe2 N8 178.89(6) . . ?
N6 Fe2 N8 89.99(6) . . ?
N4 Fe2 N8 88.13(6) . . ?
N7 Fe2 N8 89.60(6) . . ?
N9 Fe2 N5 87.76(5) . . ?
N6 Fe2 N5 89.24(6) . . ?
N4 Fe2 N5 90.98(5) . . ?
N7 Fe2 N5 177.54(6) . . ?
N8 Fe2 N5 92.22(6) . . ?
F11' F10 B3 64.3(3) . . ?
F11' F10 F10' 128.2(4) . . ?
B3 F10 F10' 66.6(3) . . ?
F11' F11 B3 51.67(19) . . ?
F10 F10' B3 52.09(19) . . ?
F10 F11' B3 71.9(3) . . ?
F10 F11' F11 140.8(5) . . ?
B3 F11' F11 69.1(3) . . ?
C3 O1 N1 107.45(13) . . ?
C6 O2 N2 107.33(13) . . ?
C9 O3 N3 107.23(14) . . ?
C12 O4 N4 107.24(13) . . ?
C15 O5 N5 107.52(14) . . ?
C18 O6 N6 107.28(14) . . ?
C21 O7 N7 107.01(13) . . ?
C24 O8 N8 106.92(13) . . ?
C27 O9 N9 107.15(13) . . ?
C1 N1 O1 106.04(14) . . ?
C1 N1 Fe1 137.72(13) . . ?
O1 N1 Fe1 116.23(10) . . ?
C4 N2 O2 105.91(14) . . ?
C4 N2 Fe1 137.90(12) . . ?
O2 N2 Fe1 116.10(10) . . ?
C7 N3 O3 106.17(14) . . ?
C7 N3 Fe1 138.10(12) . . ?
O3 N3 Fe1 115.73(10) . . ?
C10 N4 O4 106.07(13) . . ?
C10 N4 Fe2 135.54(12) . . ?
O4 N4 Fe2 118.38(10) . . ?
C13 N5 O5 105.32(14) . . ?
C13 N5 Fe2 136.48(13) . . ?
O5 N5 Fe2 118.08(10) . . ?
C16 N6 O6 106.04(14) . . ?
C16 N6 Fe2 135.73(13) . . ?
O6 N6 Fe2 118.16(10) . . ?
C19 N7 O7 106.44(13) . . ?
C19 N7 Fe2 135.12(12) . . ?
O7 N7 Fe2 118.43(9) . . ?
C22 N8 O8 105.82(14) . . ?
C22 N8 Fe2 135.36(12) . . ?
O8 N8 Fe2 118.59(10) . . ?
C25 N9 O9 106.52(13) . . ?
C25 N9 Fe2 134.81(12) . . ?
O9 N9 Fe2 118.67(9) . . ?
N1 C1 C2 111.66(17) . . ?
N1 C1 H1 118.3(14) . . ?
C2 C1 H1 130.0(14) . . ?
C3 C2 C1 104.10(16) . . ?
C3 C2 H2 127.0(15) . . ?
C1 C2 H2 128.9(15) . . ?
C2 C3 O1 110.75(16) . . ?
C2 C3 H3 134.2(15) . . ?
O1 C3 H3 115.0(15) . . ?
N2 C4 C5 111.75(17) . . ?
N2 C4 H4 119.6(15) . . ?
C5 C4 H4 128.7(15) . . ?
C6 C5 C4 104.05(16) . . ?
C6 C5 H5 129.0(14) . . ?
C4 C5 H5 126.9(14) . . ?
C5 C6 O2 110.95(16) . . ?
C5 C6 H6 135.1(14) . . ?
O2 C6 H6 113.9(14) . . ?
N3 C7 C8 111.55(17) . . ?
N3 C7 H7 118.4(14) . . ?
C8 C7 H7 130.0(14) . . ?
C9 C8 C7 104.08(17) . . ?
C9 C8 H8 128.9(15) . . ?
C7 C8 H8 126.9(15) . . ?
C8 C9 O3 110.97(17) . . ?
C8 C9 H9 137.0(16) . . ?
O3 C9 H9 112.0(16) . . ?
N4 C10 C11 111.65(16) . . ?
N4 C10 H10 118.9(15) . . ?
C11 C10 H10 129.4(15) . . ?
C12 C11 C10 103.89(16) . . ?
C12 C11 H11 126.3(15) . . ?
C10 C11 H11 129.8(15) . . ?
C11 C12 O4 111.14(16) . . ?
C11 C12 H12 132.8(16) . . ?
O4 C12 H12 116.1(16) . . ?
N5 C13 C14 112.25(18) . . ?
N5 C13 H13 120.7(18) . . ?
C14 C13 H13 127.0(18) . . ?
C15 C14 C13 103.59(17) . . ?
C15 C14 H14 128.8(16) . . ?
C13 C14 H14 127.6(16) . . ?
C14 C15 O5 111.32(17) . . ?
C14 C15 H15 133.8(17) . . ?
O5 C15 H15 114.9(17) . . ?
N6 C16 C17 111.45(18) . . ?
N6 C16 H16 118.8(15) . . ?
C17 C16 H16 129.7(15) . . ?
C18 C17 C16 104.10(17) . . ?
C18 C17 H17 126.3(16) . . ?
C16 C17 H17 129.5(16) . . ?
C17 C18 O6 111.12(18) . . ?
C17 C18 H18 132.8(16) . . ?
O6 C18 H18 116.1(16) . . ?
N7 C19 C20 111.20(16) . . ?
N7 C19 H19 119.6(13) . . ?
C20 C19 H19 129.2(13) . . ?
C21 C20 C19 104.18(16) . . ?
C21 C20 H20 128.1(15) . . ?
C19 C20 H20 127.7(15) . . ?
C20 C21 O7 111.16(16) . . ?
C20 C21 H21 133.4(14) . . ?
O7 C21 H21 115.5(14) . . ?
N8 C22 C23 111.78(17) . . ?
N8 C22 H22 119.9(14) . . ?
C23 C22 H22 128.4(14) . . ?
C24 C23 C22 103.95(17) . . ?
C24 C23 H23 130.7(15) . . ?
C22 C23 H23 125.3(14) . . ?
C23 C24 O8 111.52(17) . . ?
C23 C24 H24 134.0(16) . . ?
O8 C24 H24 114.4(15) . . ?
N9 C25 C26 111.24(16) . . ?
N9 C25 H25 118.8(14) . . ?
C26 C25 H25 129.9(14) . . ?
C27 C26 C25 104.22(16) . . ?
C27 C26 H26 126.3(15) . . ?
C25 C26 H26 129.5(15) . . ?
C26 C27 O9 110.86(16) . . ?
C26 C27 H27 134.4(15) . . ?
O9 C27 H27 114.8(15) . . ?
F3 B1 F1 108.61(15) . . ?
F3 B1 F4 108.76(15) . . ?
F1 B1 F4 109.78(15) . . ?
F3 B1 F2 110.18(15) . . ?
F1 B1 F2 109.75(15) . . ?
F4 B1 F2 109.74(15) . . ?
F7 B2 F6 110.27(16) . . ?
F7 B2 F8 109.19(18) . . ?
F6 B2 F8 108.58(17) . . ?
F7 B2 F5 111.12(16) . . ?
F6 B2 F5 110.65(16) . . ?
F8 B2 F5 106.92(16) . . ?
F11' B3 F12 123.4(4) . . ?
F11' B3 F10 43.8(3) . . ?
F12 B3 F10 118.6(5) . . ?
F11' B3 F12' 116.3(6) . . ?
F12 B3 F12' 19.7(8) . . ?
F10 B3 F12' 128.7(6) . . ?
F11' B3 F9 120.8(3) . . ?
F12 B3 F9 114.9(4) . . ?
F10 B3 F9 113.5(2) . . ?
F12' B3 F9 115.0(6) . . ?
F11' B3 F11 59.2(3) . . ?
F12 B3 F11 103.5(4) . . ?
F10 B3 F11 102.9(3) . . ?
F12' B3 F11 84.2(6) . . ?
F9 B3 F11 99.83(19) . . ?
F11' B3 F10' 103.6(4) . . ?
F12 B3 F10' 76.6(4) . . ?
F10 B3 F10' 61.3(3) . . ?
F12' B3 F10' 96.1(6) . . ?
F9 B3 F10' 98.2(2) . . ?
F11 B3 F10' 159.9(3) . . ?

loop_
_geom_bond_atom_site_label_1
_geom_bond_atom_site_label_2
_geom_bond_distance
_geom_bond_site_symmetry_2
_geom_bond_publ_flag
Fe1 N2 2.1678(14) . ?
Fe1 N2 2.1678(14) 2 ?
Fe1 N3 2.1688(14) 2 ?
Fe1 N3 2.1688(14) . ?
Fe1 N1 2.1716(14) . ?
Fe1 N1 2.1716(14) 2 ?
Fe2 N9 1.9651(14) . ?
Fe2 N6 1.9710(14) . ?
Fe2 N4 1.9720(14) . ?
Fe2 N7 1.9762(13) . ?
Fe2 N8 1.9848(14) . ?
Fe2 N5 1.9901(14) . ?
F1 B1 1.388(2) . ?
F2 B1 1.390(2) . ?
F3 B1 1.384(2) . ?
F4 B1 1.390(2) . ?
F5 B2 1.387(2) . ?
F6 B2 1.380(2) . ?
F7 B2 1.371(2) . ?
F8 B2 1.380(3) . ?
F9 B3 1.368(2) . ?
F10 F11' 0.971(5) . ?
F10 B3 1.331(3) . ?
F10 F10' 1.481(7) . ?
F11 F11' 1.382(7) . ?
F11 B3 1.504(4) . ?
F12 B3 1.316(6) . ?
F10' B3 1.549(4) . ?
F11' B3 1.262(4) . ?
F12' B3 1.333(10) . ?
O1 C3 1.350(2) . ?
O1 N1 1.3967(18) . ?
O2 C6 1.347(2) . ?
O2 N2 1.4035(18) . ?
O3 C9 1.350(2) . ?
O3 N3 1.3977(18) . ?
O4 C12 1.352(2) . ?
O4 N4 1.3962(17) . ?
O5 C15 1.352(2) . ?
O5 N5 1.3873(18) . ?
O6 C18 1.352(2) . ?
O6 N6 1.3943(18) . ?
O7 C21 1.352(2) . ?
O7 N7 1.4007(17) . ?
O8 C24 1.354(2) . ?
O8 N8 1.3990(18) . ?
O9 C27 1.352(2) . ?
O9 N9 1.3931(17) . ?
N1 C1 1.302(2) . ?
N2 C4 1.303(2) . ?
N3 C7 1.304(2) . ?
N4 C10 1.306(2) . ?
N5 C13 1.302(2) . ?
N6 C16 1.310(2) . ?
N7 C19 1.307(2) . ?
N8 C22 1.306(2) . ?
N9 C25 1.302(2) . ?
C1 C2 1.407(3) . ?
C1 H1 0.95(2) . ?
C2 C3 1.333(3) . ?
C2 H2 0.94(3) . ?
C3 H3 0.94(3) . ?
C4 C5 1.408(3) . ?
C4 H4 0.91(2) . ?
C5 C6 1.335(3) . ?
C5 H5 0.93(2) . ?
C6 H6 0.92(2) . ?
C7 C8 1.408(3) . ?
C7 H7 0.91(2) . ?
C8 C9 1.332(3) . ?
C8 H8 0.94(3) . ?
C9 H9 0.92(3) . ?
C10 C11 1.410(2) . ?
C10 H10 0.91(3) . ?
C11 C12 1.331(3) . ?
C11 H11 0.91(2) . ?
C12 H12 0.93(3) . ?
C13 C14 1.406(3) . ?
C13 H13 0.92(3) . ?
C14 C15 1.314(3) . ?
C14 H14 0.90(3) . ?
C15 H15 0.94(3) . ?
C16 C17 1.408(3) . ?
C16 H16 0.95(3) . ?
C17 C18 1.328(3) . ?
C17 H17 0.93(3) . ?
C18 H18 0.96(3) . ?
C19 C20 1.413(2) . ?
C19 H19 0.92(2) . ?
C20 C21 1.333(3) . ?
C20 H20 0.95(2) . ?
C21 H21 0.93(2) . ?
C22 C23 1.408(3) . ?
C22 H22 0.94(2) . ?
C23 C24 1.320(3) . ?
C23 H23 0.93(2) . ?
C24 H24 0.92(3) . ?
C25 C26 1.409(3) . ?
C25 H25 0.93(2) . ?
C26 C27 1.331(3) . ?
C26 H26 0.90(2) . ?
C27 H27 0.92(2) . ?

loop_
_geom_torsion_atom_site_label_1
_geom_torsion_atom_site_label_2
_geom_torsion_atom_site_label_3
_geom_torsion_atom_site_label_4
_geom_torsion
_geom_torsion_site_symmetry_1
_geom_torsion_site_symmetry_2
_geom_torsion_site_symmetry_3
_geom_torsion_site_symmetry_4
_geom_torsion_publ_flag
F11' F10 F10' B3 19.8(5) . . . . ?
F10' F10 F11' B3 -20.2(5) . . . . ?
B3 F10 F11' F11 -6.3(6) . . . . ?
F10' F10 F11' F11 -26.5(10) . . . . ?
B3 F11 F11' F10 6.4(6) . . . . ?
C3 O1 N1 C1 0.66(19) . . . . ?
C3 O1 N1 Fe1 179.67(12) . . . . ?
N2 Fe1 N1 C1 -39.5(2) . . . . ?
N2 Fe1 N1 C1 140.5(2) 2 . . . ?
N3 Fe1 N1 C1 49.0(2) 2 . . . ?
N3 Fe1 N1 C1 -131.0(2) . . . . ?
N1 Fe1 N1 C1 -112(100) 2 . . . ?
N2 Fe1 N1 O1 141.88(11) . . . . ?
N2 Fe1 N1 O1 -38.12(11) 2 . . . ?
N3 Fe1 N1 O1 -129.54(11) 2 . . . ?
N3 Fe1 N1 O1 50.46(11) . . . . ?
N1 Fe1 N1 O1 70(100) 2 . . . ?
C6 O2 N2 C4 0.66(18) . . . . ?
C6 O2 N2 Fe1 -176.55(11) . . . . ?
N2 Fe1 N2 C4 7(8) 2 . . . ?
N3 Fe1 N2 C4 142.96(19) 2 . . . ?
N3 Fe1 N2 C4 -37.04(19) . . . . ?
N1 Fe1 N2 C4 -127.66(19) . . . . ?
N1 Fe1 N2 C4 52.34(19) 2 . . . ?
N2 Fe1 N2 O2 -177(8) 2 . . . ?
N3 Fe1 N2 O2 -41.05(11) 2 . . . ?
N3 Fe1 N2 O2 138.95(11) . . . . ?
N1 Fe1 N2 O2 48.33(11) . . . . ?
N1 Fe1 N2 O2 -131.67(11) 2 . . . ?
C9 O3 N3 C7 0.79(19) . . . . ?
C9 O3 N3 Fe1 -178.88(12) . . . . ?
N2 Fe1 N3 C7 -137.05(19) . . . . ?
N2 Fe1 N3 C7 42.95(19) 2 . . . ?
N3 Fe1 N3 C7 162(100) 2 . . . ?
N1 Fe1 N3 C7 -45.93(19) . . . . ?
N1 Fe1 N3 C7 134.07(19) 2 . . . ?
N2 Fe1 N3 O3 42.47(11) . . . . ?
N2 Fe1 N3 O3 -137.53(11) 2 . . . ?
N3 Fe1 N3 O3 -19(100) 2 . . . ?
N1 Fe1 N3 O3 133.60(11) . . . . ?
N1 Fe1 N3 O3 -46.40(11) 2 . . . ?
C12 O4 N4 C10 -0.63(19) . . . . ?
C12 O4 N4 Fe2 -179.68(12) . . . . ?
N9 Fe2 N4 C10 161.00(17) . . . . ?
N6 Fe2 N4 C10 -23.4(18) . . . . ?
N7 Fe2 N4 C10 -108.53(17) . . . . ?
N8 Fe2 N4 C10 -18.96(17) . . . . ?
N5 Fe2 N4 C10 73.23(17) . . . . ?
N9 Fe2 N4 O4 -20.29(11) . . . . ?
N6 Fe2 N4 O4 155.3(17) . . . . ?
N7 Fe2 N4 O4 70.17(11) . . . . ?
N8 Fe2 N4 O4 159.74(11) . . . . ?
N5 Fe2 N4 O4 -108.07(11) . . . . ?
C15 O5 N5 C13 0.1(2) . . . . ?
C15 O5 N5 Fe2 176.83(13) . . . . ?
N9 Fe2 N5 C13 83.3(2) . . . . ?
N6 Fe2 N5 C13 -7.9(2) . . . . ?
N4 Fe2 N5 C13 174.0(2) . . . . ?
N7 Fe2 N5 C13 39.9(14) . . . . ?
N8 Fe2 N5 C13 -97.8(2) . . . . ?
N9 Fe2 N5 O5 -92.13(12) . . . . ?
N6 Fe2 N5 O5 176.72(12) . . . . ?
N4 Fe2 N5 O5 -1.41(12) . . . . ?
N7 Fe2 N5 O5 -135.6(12) . . . . ?
N8 Fe2 N5 O5 86.76(12) . . . . ?
C18 O6 N6 C16 0.20(19) . . . . ?
C18 O6 N6 Fe2 -177.25(13) . . . . ?
N9 Fe2 N6 C16 163.62(18) . . . . ?
N4 Fe2 N6 C16 -12.0(18) . . . . ?
N7 Fe2 N6 C16 73.18(18) . . . . ?
N8 Fe2 N6 C16 -16.42(18) . . . . ?
N5 Fe2 N6 C16 -108.63(18) . . . . ?
N9 Fe2 N6 O6 -19.90(12) . . . . ?
N4 Fe2 N6 O6 164.5(17) . . . . ?
N7 Fe2 N6 O6 -110.34(12) . . . . ?
N8 Fe2 N6 O6 160.06(12) . . . . ?
N5 Fe2 N6 O6 67.84(12) . . . . ?
C21 O7 N7 C19 -0.41(17) . . . . ?
C21 O7 N7 Fe2 -179.74(11) . . . . ?
N9 Fe2 N7 C19 -68.19(17) . . . . ?
N6 Fe2 N7 C19 22.92(17) . . . . ?
N4 Fe2 N7 C19 -158.96(17) . . . . ?
N8 Fe2 N7 C19 112.91(17) . . . . ?
N5 Fe2 N7 C19 -24.8(14) . . . . ?
N9 Fe2 N7 O7 110.89(11) . . . . ?
N6 Fe2 N7 O7 -158.00(11) . . . . ?
N4 Fe2 N7 O7 20.12(11) . . . . ?
N8 Fe2 N7 O7 -68.00(11) . . . . ?
N5 Fe2 N7 O7 154.3(12) . . . . ?
C24 O8 N8 C22 0.33(19) . . . . ?
C24 O8 N8 Fe2 -175.05(12) . . . . ?
N9 Fe2 N8 C22 -73(3) . . . . ?
N6 Fe2 N8 C22 108.44(18) . . . . ?
N4 Fe2 N8 C22 -71.41(18) . . . . ?
N7 Fe2 N8 C22 19.33(18) . . . . ?
N5 Fe2 N8 C22 -162.32(18) . . . . ?
N9 Fe2 N8 O8 100(3) . . . . ?
N6 Fe2 N8 O8 -77.90(11) . . . . ?
N4 Fe2 N8 O8 102.25(11) . . . . ?
N7 Fe2 N8 O8 -167.01(11) . . . . ?
N5 Fe2 N8 O8 11.34(12) . . . . ?
C27 O9 N9 C25 -0.32(18) . . . . ?
C27 O9 N9 Fe2 179.08(11) . . . . ?
N6 Fe2 N9 C25 121.11(18) . . . . ?
N4 Fe2 N9 C25 -59.03(18) . . . . ?
N7 Fe2 N9 C25 -149.77(18) . . . . ?
N8 Fe2 N9 C25 -57(3) . . . . ?
N5 Fe2 N9 C25 31.92(17) . . . . ?
N6 Fe2 N9 O9 -58.07(11) . . . . ?
N4 Fe2 N9 O9 121.78(11) . . . . ?
N7 Fe2 N9 O9 31.05(11) . . . . ?
N8 Fe2 N9 O9 124(3) . . . . ?
N5 Fe2 N9 O9 -147.26(11) . . . . ?
O1 N1 C1 C2 -0.8(2) . . . . ?
Fe1 N1 C1 C2 -179.47(14) . . . . ?
N1 C1 C2 C3 0.6(2) . . . . ?
C1 C2 C3 O1 -0.2(2) . . . . ?
N1 O1 C3 C2 -0.3(2) . . . . ?
O2 N2 C4 C5 -1.0(2) . . . . ?
Fe1 N2 C4 C5 175.29(13) . . . . ?
N2 C4 C5 C6 0.9(2) . . . . ?
C4 C5 C6 O2 -0.4(2) . . . . ?
N2 O2 C6 C5 -0.1(2) . . . . ?
O3 N3 C7 C8 -0.9(2) . . . . ?
Fe1 N3 C7 C8 178.63(14) . . . . ?
N3 C7 C8 C9 0.7(2) . . . . ?
C7 C8 C9 O3 -0.2(2) . . . . ?
N3 O3 C9 C8 -0.4(2) . . . . ?
O4 N4 C10 C11 0.4(2) . . . . ?
Fe2 N4 C10 C11 179.24(12) . . . . ?
N4 C10 C11 C12 -0.1(2) . . . . ?
C10 C11 C12 O4 -0.3(2) . . . . ?
N4 O4 C12 C11 0.6(2) . . . . ?
O5 N5 C13 C14 -0.3(2) . . . . ?
Fe2 N5 C13 C14 -176.12(13) . . . . ?
N5 C13 C14 C15 0.4(3) . . . . ?
C13 C14 C15 O5 -0.3(3) . . . . ?
N5 O5 C15 C14 0.2(2) . . . . ?
O6 N6 C16 C17 -0.6(2) . . . . ?
Fe2 N6 C16 C17 176.19(13) . . . . ?
N6 C16 C17 C18 0.7(2) . . . . ?
C16 C17 C18 O6 -0.6(2) . . . . ?
N6 O6 C18 C17 0.3(2) . . . . ?
O7 N7 C19 C20 0.06(19) . . . . ?
Fe2 N7 C19 C20 179.22(12) . . . . ?
N7 C19 C20 C21 0.3(2) . . . . ?
C19 C20 C21 O7 -0.6(2) . . . . ?
N7 O7 C21 C20 0.64(19) . . . . ?
O8 N8 C22 C23 0.0(2) . . . . ?
Fe2 N8 C22 C23 174.18(13) . . . . ?
N8 C22 C23 C24 -0.3(2) . . . . ?
C22 C23 C24 O8 0.5(2) . . . . ?
N8 O8 C24 C23 -0.5(2) . . . . ?
O9 N9 C25 C26 0.2(2) . . . . ?
Fe2 N9 C25 C26 -179.10(13) . . . . ?
N9 C25 C26 C27 0.1(2) . . . . ?
C25 C26 C27 O9 -0.3(2) . . . . ?
N9 O9 C27 C26 0.4(2) . . . . ?
F10 F11' B3 F12 98.2(6) . . . . ?
F11 F11' B3 F12 -86.1(6) . . . . ?
F11 F11' B3 F10 175.7(4) . . . . ?
F10 F11' B3 F12' 119.5(7) . . . . ?
F11 F11' B3 F12' -64.8(7) . . . . ?
F10 F11' B3 F9 -92.9(4) . . . . ?
F11 F11' B3 F9 82.9(3) . . . . ?
F10 F11' B3 F11 -175.7(4) . . . . ?
F10 F11' B3 F10' 15.5(4) . . . . ?
F11 F11' B3 F10' -168.8(3) . . . . ?
F10' F10 B3 F11' 162.8(4) . . . . ?
F11' F10 B3 F12 -109.7(6) . . . . ?
F10' F10 B3 F12 53.1(5) . . . . ?
F11' F10 B3 F12' -89.2(8) . . . . ?
F10' F10 B3 F12' 73.6(8) . . . . ?
F11' F10 B3 F9 110.7(4) . . . . ?
F10' F10 B3 F9 -86.5(3) . . . . ?
F11' F10 B3 F11 3.8(4) . . . . ?
F10' F10 B3 F11 166.6(2) . . . . ?
F11' F10 B3 F10' -162.8(4) . . . . ?
F11' F11 B3 F12 121.1(5) . . . . ?
F11' F11 B3 F10 -3.0(3) . . . . ?
F11' F11 B3 F12' 125.4(6) . . . . ?
F11' F11 B3 F9 -120.1(3) . . . . ?
F11' F11 B3 F10' 33.3(8) . . . . ?
F10 F10' B3 F11' -12.1(3) . . . . ?
F10 F10' B3 F12 -133.8(5) . . . . ?
F10 F10' B3 F12' -131.2(6) . . . . ?
F10 F10' B3 F9 112.4(2) . . . . ?
F10 F10' B3 F11 -41.2(8) . . . . ?
